data_4121482
loop_
_publ_author_name
'P\'erez-Temprano, M\'onica H'
'Racowski, Joy M.'
'Kampf, Jeff W.'
'Sanford, Melanie S.'

_publ_section_title
;
 Competition between sp(3)-C-N vs sp(3)-C-F Reductive Elimination from
 Pd(IV) Complexes.
;
_journal_issue 11
_journal_name_full 'Journal of the American Chemical Society'
_journal_page_first 4097
_journal_page_last 4100
_journal_paper_doi 10.1021/ja411433f
_journal_volume 136
_journal_year 2014
_chemical_formula_moiety 'C27 H27 N3 O2 Pd S'
_chemical_formula_sum 'C27 H27 N3 O2 Pd S'
_chemical_formula_weight 563.98
_chemical_name_systematic
;
 ?
;
_space_group_IT_number 2
_symmetry_cell_setting triclinic
_symmetry_space_group_name_Hall '-P 1'
_symmetry_space_group_name_H-M 'P -1'
_atom_sites_solution_hydrogens geom
_atom_sites_solution_primary direct
_atom_sites_solution_secondary difmap
_audit_creation_method SHELXL-97
_cell_angle_alpha 83.636(6)
_cell_angle_beta 76.609(5)
_cell_angle_gamma 73.151(5)
_cell_formula_units_Z 2
_cell_length_a 8.13410(10)
_cell_length_b 11.4864(2)
_cell_length_c 13.8266(10)
_cell_measurement_reflns_used 22639
_cell_measurement_temperature 85(2)
_cell_measurement_theta_max 68.30
_cell_measurement_theta_min 3.30
_cell_volume 1201.44(10)
_computing_cell_refinement 'CrystalClear-SM Expert 2.0 r5'
_computing_data_collection 'CrystalClear-SM Expert 2.0 r5 (Rigaku, 2010)'
_computing_data_reduction 'CrystalClear-SM Expert 2.0 r5'
_computing_molecular_graphics 'Bruker SHELXTL'
_computing_publication_material 'Bruker SHELXTL'
_computing_structure_refinement 'SHELXL-97 (Sheldrick, 1997)'
_computing_structure_solution 'SHELXS-97 (Sheldrick, 1990)'
_diffrn_ambient_temperature 85(2)
_diffrn_detector_area_resol_mean 14.629
_diffrn_measured_fraction_theta_full 0.982
_diffrn_measured_fraction_theta_max 0.982
_diffrn_measurement_device_type 'Rigaku Saturn944+ CCD'
_diffrn_measurement_method \w
_diffrn_radiation_monochromator confocal
_diffrn_radiation_source 'micro-focus rotating anode'
_diffrn_radiation_type CuK\a
_diffrn_radiation_wavelength 1.54178
_diffrn_reflns_av_R_equivalents 0.0666
_diffrn_reflns_av_sigmaI/netI 0.0400
_diffrn_reflns_limit_h_max 9
_diffrn_reflns_limit_h_min -9
_diffrn_reflns_limit_k_max 13
_diffrn_reflns_limit_k_min -13
_diffrn_reflns_limit_l_max 16
_diffrn_reflns_limit_l_min -16
_diffrn_reflns_number 30054
_diffrn_reflns_theta_full 68.19
_diffrn_reflns_theta_max 68.19
_diffrn_reflns_theta_min 4.03
_exptl_absorpt_coefficient_mu 7.282
_exptl_absorpt_correction_T_max 0.3887
_exptl_absorpt_correction_T_min 0.3540
_exptl_absorpt_correction_type multi-scan
_exptl_absorpt_process_details
;
    Higashi, T. (1995). Program for Absorption Correction.
    Rigaku Corporation, Tokyo, Japan.
;
_exptl_crystal_colour yellow
_exptl_crystal_density_diffrn 1.559
_exptl_crystal_density_method 'not measured'
_exptl_crystal_description block
_exptl_crystal_F_000 576
_exptl_crystal_size_max 0.18
_exptl_crystal_size_mid 0.16
_exptl_crystal_size_min 0.16
_refine_diff_density_max 0.429
_refine_diff_density_min -0.736
_refine_diff_density_rms 0.123
_refine_ls_extinction_coef 0.0070(3)
_refine_ls_extinction_expression Fc^*^=kFc[1+0.001xFc^2^\l^3^/sin(2\q)]^-1/4^
_refine_ls_extinction_method SHELXL
_refine_ls_goodness_of_fit_ref 1.144
_refine_ls_hydrogen_treatment constr
_refine_ls_matrix_type full
_refine_ls_number_parameters 311
_refine_ls_number_reflns 4324
_refine_ls_number_restraints 0
_refine_ls_restrained_S_all 1.144
_refine_ls_R_factor_all 0.0285
_refine_ls_R_factor_gt 0.0284
_refine_ls_shift/su_max 0.001
_refine_ls_shift/su_mean 0.000
_refine_ls_structure_factor_coef Fsqd
_refine_ls_weighting_details 'calc w=1/[\s^2^(Fo^2^)+(0.0285P)^2^+1.1970P] where P=(Fo^2^+2Fc^2^)/3'
_refine_ls_weighting_scheme calc
_refine_ls_wR_factor_gt 0.0694
_refine_ls_wR_factor_ref 0.0695
_reflns_number_gt 4299
_reflns_number_total 4324
_reflns_threshold_expression >2sigma(I)
_cod_data_source_file ja411433f_si_001.cif
_cod_data_source_block 4
_cod_original_cell_volume 1201.44(9)
_cod_database_code 4121482

loop_
_symmetry_equiv_pos_as_xyz
'x, y, z'
'-x, -y, -z'

loop_
_atom_site_label
_atom_site_type_symbol
_atom_site_fract_x
_atom_site_fract_y
_atom_site_fract_z
_atom_site_U_iso_or_equiv
_atom_site_adp_type
_atom_site_occupancy
_atom_site_symmetry_multiplicity
_atom_site_calc_flag
_atom_site_refinement_flags
Pd1 Pd 0.511839(19) 0.287740(12) 0.369396(10) 0.00949(9) Uani 1 1 d .
S1 S 0.88869(7) 0.16985(4) 0.24555(4) 0.01060(13) Uani 1 1 d .
O1 O 0.8483(2) 0.06487(14) 0.30363(11) 0.0135(3) Uani 1 1 d .
O2 O 1.0684(2) 0.17497(14) 0.22870(12) 0.0158(3) Uani 1 1 d .
N1 N 0.2674(3) 0.28583(17) 0.45621(14) 0.0115(4) Uani 1 1 d .
N2 N 0.5820(3) 0.17422(17) 0.49580(13) 0.0109(4) Uani 1 1 d .
N3 N 0.7594(3) 0.29010(17) 0.29573(14) 0.0114(4) Uani 1 1 d .
C1 C 0.1116(3) 0.3548(2) 0.43915(17) 0.0155(5) Uani 1 1 d .
H1B H 0.1093 0.4039 0.3792 0.019 Uiso 1 1 calc R
C2 C -0.0452(3) 0.3575(2) 0.50490(18) 0.0180(5) Uani 1 1 d .
H2B H -0.1530 0.4072 0.4902 0.022 Uiso 1 1 calc R
C3 C -0.0433(3) 0.2864(2) 0.59295(18) 0.0177(5) Uani 1 1 d .
H3A H -0.1491 0.2884 0.6404 0.021 Uiso 1 1 calc R
C4 C 0.1162(3) 0.2127(2) 0.60992(17) 0.0152(5) Uani 1 1 d .
H4A H 0.1204 0.1615 0.6687 0.018 Uiso 1 1 calc R
C5 C 0.2695(3) 0.2137(2) 0.54119(16) 0.0125(5) Uani 1 1 d .
C6 C 0.4453(3) 0.1441(2) 0.55892(16) 0.0115(4) Uani 1 1 d .
C7 C 0.4693(3) 0.0570(2) 0.63641(17) 0.0143(5) Uani 1 1 d .
H7A H 0.3718 0.0345 0.6781 0.017 Uiso 1 1 calc R
C8 C 0.6380(3) 0.0037(2) 0.65177(17) 0.0160(5) Uani 1 1 d .
H8A H 0.6580 -0.0568 0.7037 0.019 Uiso 1 1 calc R
C9 C 0.7771(3) 0.0397(2) 0.59057(17) 0.0150(5) Uani 1 1 d .
H9A H 0.8931 0.0073 0.6017 0.018 Uiso 1 1 calc R
C10 C 0.7436(3) 0.1243(2) 0.51248(16) 0.0129(5) Uani 1 1 d .
H10A H 0.8393 0.1475 0.4694 0.016 Uiso 1 1 calc R
C11 C 0.4300(3) 0.3907(2) 0.25481(16) 0.0115(5) Uani 1 1 d .
C12 C 0.3089(3) 0.3617(2) 0.21198(17) 0.0147(5) Uani 1 1 d .
H12A H 0.2666 0.2933 0.2381 0.018 Uiso 1 1 calc R
C13 C 0.2482(3) 0.4309(2) 0.13167(17) 0.0169(5) Uani 1 1 d .
H13A H 0.1658 0.4094 0.1033 0.020 Uiso 1 1 calc R
C14 C 0.3084(3) 0.5309(2) 0.09352(18) 0.0194(5) Uani 1 1 d .
H14A H 0.2656 0.5800 0.0399 0.023 Uiso 1 1 calc R
C15 C 0.4324(3) 0.5588(2) 0.13460(17) 0.0170(5) Uani 1 1 d .
H15A H 0.4745 0.6270 0.1075 0.020 Uiso 1 1 calc R
C16 C 0.4972(3) 0.4902(2) 0.21417(16) 0.0126(5) Uani 1 1 d .
C17 C 0.6425(3) 0.5163(2) 0.25382(17) 0.0134(5) Uani 1 1 d .
C18 C 0.5765(3) 0.5546(2) 0.36253(18) 0.0174(5) Uani 1 1 d .
H18A H 0.5355 0.4895 0.4041 0.026 Uiso 1 1 calc R
H18B H 0.4794 0.6293 0.3660 0.026 Uiso 1 1 calc R
H18C H 0.6726 0.5694 0.3866 0.026 Uiso 1 1 calc R
C19 C 0.7149(4) 0.6180(2) 0.19298(19) 0.0197(5) Uani 1 1 d .
H19A H 0.6218 0.6949 0.1983 0.030 Uiso 1 1 calc R
H19B H 0.7562 0.5971 0.1230 0.030 Uiso 1 1 calc R
H19C H 0.8129 0.6268 0.2189 0.030 Uiso 1 1 calc R
C20 C 0.7997(3) 0.4015(2) 0.24449(17) 0.0129(5) Uani 1 1 d .
H20A H 0.8473 0.3862 0.1730 0.015 Uiso 1 1 calc R
H20B H 0.8929 0.4178 0.2716 0.015 Uiso 1 1 calc R
C21 C 0.8485(3) 0.1612(2) 0.12552(16) 0.0142(5) Uani 1 1 d .
C22 C 0.6898(3) 0.1429(2) 0.11949(18) 0.0187(5) Uani 1 1 d .
H22A H 0.6032 0.1384 0.1781 0.022 Uiso 1 1 calc R
C23 C 0.6592(4) 0.1311(2) 0.0268(2) 0.0233(6) Uani 1 1 d .
H23A H 0.5506 0.1189 0.0224 0.028 Uiso 1 1 calc R
C24 C 0.7846(4) 0.1369(2) -0.05949(18) 0.0259(6) Uani 1 1 d .
C25 C 0.9409(4) 0.1563(2) -0.05196(18) 0.0266(6) Uani 1 1 d .
H25A H 1.0271 0.1613 -0.1106 0.032 Uiso 1 1 calc R
C26 C 0.9744(4) 0.1688(2) 0.04024(18) 0.0199(5) Uani 1 1 d .
H26A H 1.0823 0.1823 0.0445 0.024 Uiso 1 1 calc R
C27 C 0.7503(5) 0.1224(3) -0.1596(2) 0.0387(8) Uani 1 1 d .
H27A H 0.7161 0.2027 -0.1932 0.058 Uiso 1 1 calc R
H27B H 0.6554 0.0831 -0.1503 0.058 Uiso 1 1 calc R
H27C H 0.8572 0.0720 -0.2002 0.058 Uiso 1 1 calc R

loop_
_atom_site_aniso_label
_atom_site_aniso_U_11
_atom_site_aniso_U_22
_atom_site_aniso_U_33
_atom_site_aniso_U_23
_atom_site_aniso_U_13
_atom_site_aniso_U_12
Pd1 0.01036(13) 0.00932(11) 0.00862(11) 0.00016(6) -0.00417(7) -0.00091(7)
S1 0.0114(3) 0.0093(2) 0.0105(2) -0.00010(19) -0.0043(2) -0.0003(2)
O1 0.0172(9) 0.0101(7) 0.0127(7) 0.0005(6) -0.0058(6) -0.0011(6)
O2 0.0121(9) 0.0145(8) 0.0205(8) -0.0011(6) -0.0046(7) -0.0020(7)
N1 0.0134(10) 0.0100(9) 0.0111(9) -0.0007(7) -0.0036(8) -0.0022(8)
N2 0.0129(10) 0.0104(9) 0.0095(8) -0.0019(7) -0.0045(7) -0.0012(7)
N3 0.0114(10) 0.0094(9) 0.0125(9) -0.0001(7) -0.0037(7) -0.0006(7)
C1 0.0142(12) 0.0162(11) 0.0160(11) 0.0011(9) -0.0068(9) -0.0016(9)
C2 0.0134(13) 0.0175(12) 0.0220(12) -0.0011(9) -0.0069(10) 0.0001(9)
C3 0.0146(13) 0.0195(12) 0.0182(11) -0.0009(9) -0.0022(9) -0.0046(10)
C4 0.0174(13) 0.0141(11) 0.0153(11) 0.0012(8) -0.0059(9) -0.0049(9)
C5 0.0163(12) 0.0113(10) 0.0118(10) -0.0010(8) -0.0050(9) -0.0046(9)
C6 0.0146(12) 0.0103(10) 0.0117(10) -0.0029(8) -0.0057(9) -0.0032(9)
C7 0.0181(13) 0.0138(11) 0.0122(10) 0.0004(8) -0.0044(9) -0.0058(9)
C8 0.0230(14) 0.0126(11) 0.0128(11) 0.0003(8) -0.0086(9) -0.0019(9)
C9 0.0145(12) 0.0162(11) 0.0143(11) -0.0038(9) -0.0073(9) 0.0004(9)
C10 0.0133(12) 0.0155(11) 0.0111(10) -0.0033(8) -0.0046(9) -0.0030(9)
C11 0.0109(12) 0.0119(10) 0.0102(10) -0.0018(8) -0.0028(9) 0.0003(9)
C12 0.0142(12) 0.0156(11) 0.0133(11) -0.0016(9) -0.0026(9) -0.0023(9)
C13 0.0129(12) 0.0236(12) 0.0143(11) -0.0027(9) -0.0059(9) -0.0022(10)
C14 0.0204(13) 0.0216(12) 0.0138(11) 0.0032(9) -0.0090(10) 0.0009(10)
C15 0.0179(13) 0.0150(11) 0.0162(11) 0.0019(9) -0.0048(10) -0.0016(9)
C16 0.0131(12) 0.0115(10) 0.0111(10) -0.0019(8) -0.0017(9) -0.0004(9)
C17 0.0151(12) 0.0103(10) 0.0146(11) 0.0001(8) -0.0052(9) -0.0020(9)
C18 0.0196(13) 0.0142(11) 0.0196(12) -0.0064(9) -0.0065(10) -0.0025(10)
C19 0.0208(14) 0.0132(11) 0.0262(13) 0.0038(9) -0.0093(10) -0.0047(10)
C20 0.0141(12) 0.0116(11) 0.0140(10) -0.0004(8) -0.0043(9) -0.0042(9)
C21 0.0184(13) 0.0093(10) 0.0115(10) -0.0012(8) -0.0049(9) 0.0032(9)
C22 0.0213(14) 0.0161(11) 0.0170(11) -0.0026(9) -0.0079(10) 0.0011(10)
C23 0.0279(15) 0.0173(12) 0.0252(13) -0.0063(10) -0.0163(11) 0.0036(10)
C24 0.0387(17) 0.0154(12) 0.0159(12) -0.0050(9) -0.0126(11) 0.0112(11)
C25 0.0365(17) 0.0208(12) 0.0124(11) 0.0003(9) -0.0023(11) 0.0053(11)
C26 0.0220(14) 0.0156(11) 0.0173(12) 0.0019(9) -0.0030(10) 0.0007(10)
C27 0.054(2) 0.0298(15) 0.0232(14) -0.0124(12) -0.0206(14) 0.0159(14)

loop_
_atom_type_symbol
_atom_type_description
_atom_type_scat_dispersion_real
_atom_type_scat_dispersion_imag
_atom_type_scat_source
C C 0.0181 0.0091 'International Tables Vol C Tables 4.2.6.8 and 6.1.1.4'
H H 0.0000 0.0000 'International Tables Vol C Tables 4.2.6.8 and 6.1.1.4'
N N 0.0311 0.0180 'International Tables Vol C Tables 4.2.6.8 and 6.1.1.4'
O O 0.0492 0.0322 'International Tables Vol C Tables 4.2.6.8 and 6.1.1.4'
S S 0.3331 0.5567 'International Tables Vol C Tables 4.2.6.8 and 6.1.1.4'
Pd Pd 0.1215 3.9337 'International Tables Vol C Tables 4.2.6.8 and 6.1.1.4'

loop_
_geom_angle_atom_site_label_1
_geom_angle_atom_site_label_2
_geom_angle_atom_site_label_3
_geom_angle
C11 Pd1 N3 86.19(9)
C11 Pd1 N1 98.00(9)
N3 Pd1 N1 174.80(7)
C11 Pd1 N2 175.90(8)
N3 Pd1 N2 97.74(7)
N1 Pd1 N2 78.14(7)
O2 S1 O1 116.36(10)
O2 S1 N3 110.15(10)
O1 S1 N3 108.87(10)
O2 S1 C21 105.72(11)
O1 S1 C21 105.82(10)
N3 S1 C21 109.69(10)
C1 N1 C5 118.4(2)
C1 N1 Pd1 125.85(16)
C5 N1 Pd1 115.62(16)
C10 N2 C6 118.74(19)
C10 N2 Pd1 127.04(16)
C6 N2 Pd1 113.96(15)
C20 N3 S1 112.20(15)
C20 N3 Pd1 122.31(14)
S1 N3 Pd1 118.96(11)
N1 C1 C2 122.8(2)
C1 C2 C3 119.1(2)
C4 C3 C2 118.5(2)
C3 C4 C5 119.9(2)
N1 C5 C4 121.3(2)
N1 C5 C6 116.2(2)
C4 C5 C6 122.3(2)
N2 C6 C7 121.9(2)
N2 C6 C5 114.97(19)
C7 C6 C5 123.1(2)
C8 C7 C6 118.8(2)
C9 C8 C7 119.2(2)
C8 C9 C10 118.6(2)
N2 C10 C9 122.5(2)
C12 C11 C16 119.4(2)
C12 C11 Pd1 119.42(17)
C16 C11 Pd1 121.15(17)
C11 C12 C13 121.5(2)
C14 C13 C12 119.6(2)
C13 C14 C15 119.2(2)
C14 C15 C16 122.3(2)
C15 C16 C11 117.9(2)
C15 C16 C17 121.8(2)
C11 C16 C17 120.23(19)
C16 C17 C20 108.48(18)
C16 C17 C19 113.16(19)
C20 C17 C19 105.5(2)
C16 C17 C18 111.1(2)
C20 C17 C18 111.15(18)
C19 C17 C18 107.42(19)
N3 C20 C17 115.04(19)
C26 C21 C22 120.6(2)
C26 C21 S1 120.9(2)
C22 C21 S1 118.48(18)
C23 C22 C21 119.2(2)
C24 C23 C22 121.1(3)
C25 C24 C23 118.8(2)
C25 C24 C27 120.7(3)
C23 C24 C27 120.5(3)
C24 C25 C26 121.2(3)
C21 C26 C25 119.1(3)

loop_
_geom_bond_atom_site_label_1
_geom_bond_atom_site_label_2
_geom_bond_distance
Pd1 C11 1.992(2)
Pd1 N3 2.042(2)
Pd1 N1 2.076(2)
Pd1 N2 2.1462(18)
S1 O2 1.4431(18)
S1 O1 1.4490(16)
S1 N3 1.5899(18)
S1 C21 1.783(2)
N1 C1 1.344(3)
N1 C5 1.361(3)
N2 C10 1.335(3)
N2 C6 1.351(3)
N3 C20 1.477(3)
C1 C2 1.378(4)
C2 C3 1.389(3)
C3 C4 1.384(3)
C4 C5 1.384(4)
C5 C6 1.483(3)
C6 C7 1.390(3)
C7 C8 1.387(3)
C8 C9 1.385(4)
C9 C10 1.391(3)
C11 C12 1.391(3)
C11 C16 1.414(3)
C12 C13 1.392(3)
C13 C14 1.382(4)
C14 C15 1.392(4)
C15 C16 1.395(3)
C16 C17 1.527(3)
C17 C20 1.541(3)
C17 C19 1.540(3)
C17 C18 1.542(3)
C21 C26 1.385(4)
C21 C22 1.389(4)
C22 C23 1.389(3)
C23 C24 1.388(4)
C24 C25 1.381(5)
C24 C27 1.509(3)
C25 C26 1.395(4)
